data_7006116
loop_
_publ_author_name
'Day, Joanna K.'
'Bresner, Chrisopher'
'Fallis, Ian A.'
'Ooi, Li-Ling'
'Watkin, David J.'
'Coles, Simon J.'
'Male, Louise'
'Hursthouse, Michael B.'
'Aldridge, Simon'

_publ_section_title
;
 Synthesis of polymeric and macrocyclic Lewis acids: influence of
 backbone on degree of aggregation.
;
_journal_issue 32
_journal_name_full 'Dalton transactions (Cambridge, England : 2003)'
_journal_page_first 3486
_journal_page_last 3488
_journal_paper_doi 10.1039/b709042k
_journal_year 2007
_chemical_formula_sum 'C36 H40 B4 Fe2 O8'
_chemical_formula_weight 755.62
_space_group_IT_number 60
_symmetry_cell_setting orthorhombic
_symmetry_space_group_name_Hall '-P 2n 2ab'
_symmetry_space_group_name_H-M 'P b c n'
_atom_sites_solution_hydrogens geom
_atom_sites_solution_primary direct
_atom_sites_solution_secondary difmap
_audit_creation_method SHELXL-97
_cell_angle_alpha 90.00
_cell_angle_beta 90.00
_cell_angle_gamma 90.00
_cell_formula_units_Z 4
_cell_length_a 19.6222(11)
_cell_length_b 7.8609(3)
_cell_length_c 21.3982(11)
_cell_measurement_reflns_used 4105
_cell_measurement_temperature 120(2)
_cell_measurement_theta_max 27.485
_cell_measurement_theta_min 2.910
_cell_volume 3300.6(3)
_computing_cell_refinement 'DENZO (Otwinowski & Minor, 1997) & COLLECT (Hooft, R.W.W., 1998)'
_computing_data_collection 'COLLECT (Hooft, R.W.W., 1998)'
_computing_data_reduction 'DENZO (Otwinowski & Minor, 1997) & COLLECT (Hooft, R.W.W., 1998)'
_computing_molecular_graphics 'Ortep3 for Windows (Farrugia, L.J., 1997)'
_computing_publication_material 'WinGX (Farrugia, 1999)'
_computing_structure_refinement 'SHELXL-97 (Sheldrick, 1997)'
_computing_structure_solution 'SHELXS-97 (Sheldrick, 1997)'
_diffrn_ambient_temperature 120(2)
_diffrn_detector_area_resol_mean '4096x4096pixels / 62x62mm'
_diffrn_measured_fraction_theta_full 0.995
_diffrn_measured_fraction_theta_max 0.995
_diffrn_measurement_device_type 'Bruker-Nonius APEX II CCD camera on \k-goniostat'
_diffrn_measurement_method '\f & \w scans'
_diffrn_radiation_monochromator '10cm confocal mirrors'
_diffrn_radiation_source 'Bruker-Nonius FR591 rotating anode'
_diffrn_radiation_type MoK\a
_diffrn_radiation_wavelength 0.71073
_diffrn_reflns_av_R_equivalents 0.1290
_diffrn_reflns_av_sigmaI/netI 0.0793
_diffrn_reflns_limit_h_max 13
_diffrn_reflns_limit_h_min -24
_diffrn_reflns_limit_k_max 9
_diffrn_reflns_limit_k_min -8
_diffrn_reflns_limit_l_max 26
_diffrn_reflns_limit_l_min -26
_diffrn_reflns_number 25134
_diffrn_reflns_theta_full 26.37
_diffrn_reflns_theta_max 26.37
_diffrn_reflns_theta_min 2.95
_exptl_absorpt_coefficient_mu 0.934
_exptl_absorpt_correction_T_max 0.9907
_exptl_absorpt_correction_T_min 0.8425
_exptl_absorpt_correction_type multi-scan
_exptl_absorpt_process_details 'SADABS V2.10 (Sheldrick, G.M., 2003)'
_exptl_crystal_colour Brown
_exptl_crystal_density_diffrn 1.521
_exptl_crystal_density_method 'not measured'
_exptl_crystal_description Plate
_exptl_crystal_F_000 1568
_exptl_crystal_size_max 0.19
_exptl_crystal_size_mid 0.04
_exptl_crystal_size_min 0.01
_refine_diff_density_max 0.546
_refine_diff_density_min -0.476
_refine_diff_density_rms 0.109
_refine_ls_extinction_method none
_refine_ls_goodness_of_fit_ref 1.219
_refine_ls_hydrogen_treatment constr
_refine_ls_matrix_type full
_refine_ls_number_parameters 226
_refine_ls_number_reflns 3366
_refine_ls_number_restraints 0
_refine_ls_restrained_S_all 1.219
_refine_ls_R_factor_all 0.1451
_refine_ls_R_factor_gt 0.0905
_refine_ls_shift/su_max 0.000
_refine_ls_shift/su_mean 0.000
_refine_ls_structure_factor_coef Fsqd
_refine_ls_weighting_details 'calc w=1/[\s^2^(Fo^2^)+(0.0000P)^2^+18.2477P] where P=(Fo^2^+2Fc^2^)/3'
_refine_ls_weighting_scheme calc
_refine_ls_wR_factor_gt 0.1459
_refine_ls_wR_factor_ref 0.1676
_reflns_number_gt 2254
_reflns_number_total 3366
_reflns_threshold_expression >2sigma(I)
_cod_data_source_file b709042k.txt
_cod_data_source_block 2006src1374
_cod_depositor_comments
;
The following automatic conversions were performed:
'_symmetry_cell_setting' value 'Orthorhombic' changed to 'orthorhombic'
according to '/home/saulius/struct/CIF-dictionaries/cif_core.dic'
dictionary named 'cif_core.dic' version 2.4.1 from 2010-06-29.

Automatic conversion script
Id: cif_fix_enum 1527 2010-12-29 10:47:43Z saulius 
;
_cod_original_sg_symbol_H-M 'P bcn'
_cod_database_code 7006116

loop_
_symmetry_equiv_pos_as_xyz
'x, y, z'
'-x+1/2, -y+1/2, z+1/2'
'x+1/2, -y+1/2, -z'
'-x, y, -z+1/2'
'-x, -y, -z'
'x-1/2, y-1/2, -z-1/2'
'-x-1/2, y-1/2, z'
'x, -y, z-1/2'

loop_
_atom_site_label
_atom_site_type_symbol
_atom_site_fract_x
_atom_site_fract_y
_atom_site_fract_z
_atom_site_U_iso_or_equiv
_atom_site_adp_type
_atom_site_occupancy
_atom_site_symmetry_multiplicity
_atom_site_calc_flag
_atom_site_refinement_flags
_atom_site_disorder_assembly
_atom_site_disorder_group
C1 C 0.5953(3) 0.2405(8) 0.4634(3) 0.0303(15) Uani 1 1 d . . .
C2 C 0.6610(3) 0.1926(8) 0.4393(3) 0.0313(15) Uani 1 1 d . . .
H2 H 0.6702 0.0933 0.4155 0.038 Uiso 1 1 calc R . .
C3 C 0.7095(4) 0.3159(8) 0.4566(3) 0.0387(17) Uani 1 1 d . . .
H3 H 0.7565 0.3157 0.4459 0.046 Uiso 1 1 calc R . .
C4 C 0.6756(4) 0.4399(8) 0.4928(3) 0.0342(16) Uani 1 1 d . . .
H4 H 0.6962 0.5368 0.5115 0.041 Uiso 1 1 calc R . .
C5 C 0.6055(4) 0.3954(8) 0.4966(3) 0.0320(15) Uani 1 1 d . . .
H5 H 0.5713 0.4584 0.5178 0.038 Uiso 1 1 calc R . .
C6 C 0.6293(3) 0.4174(8) 0.3101(2) 0.0302(14) Uani 1 1 d . . .
C7 C 0.6692(4) 0.5590(8) 0.3318(3) 0.0336(15) Uani 1 1 d . . .
H7 H 0.7160 0.5791 0.3231 0.040 Uiso 1 1 calc R . .
C8 C 0.6256(4) 0.6638(8) 0.3688(3) 0.0367(17) Uani 1 1 d . . .
H8 H 0.6386 0.7666 0.3888 0.044 Uiso 1 1 calc R . .
C9 C 0.5609(4) 0.5916(8) 0.3708(3) 0.0382(17) Uani 1 1 d . . .
H9 H 0.5226 0.6358 0.3926 0.046 Uiso 1 1 calc R . .
C10 C 0.5621(3) 0.4419(8) 0.3350(3) 0.0326(15) Uani 1 1 d . . .
H10 H 0.5243 0.3684 0.3283 0.039 Uiso 1 1 calc R . .
C11 C 0.4505(3) -0.0236(7) 0.4009(3) 0.0298(14) Uani 1 1 d . . .
H11 H 0.4295 -0.1284 0.4192 0.036 Uiso 1 1 calc R . .
C12 C 0.4122(3) 0.1345(8) 0.4264(3) 0.0301(15) Uani 1 1 d . . .
H12 H 0.3854 0.1008 0.4642 0.036 Uiso 1 1 calc R . .
C13 C 0.3660(3) 0.2235(8) 0.3813(3) 0.0321(14) Uani 1 1 d . . .
H13A H 0.3915 0.2484 0.3425 0.039 Uiso 1 1 calc R . .
H13B H 0.3514 0.3334 0.3996 0.039 Uiso 1 1 calc R . .
C14 C 0.3024(3) 0.1176(8) 0.3651(3) 0.0330(15) Uani 1 1 d . . .
H14A H 0.3058 0.0066 0.3868 0.040 Uiso 1 1 calc R . .
H14B H 0.2618 0.1769 0.3816 0.040 Uiso 1 1 calc R . .
C15 C 0.2919(3) 0.0850(8) 0.2955(3) 0.0310(14) Uani 1 1 d . . .
H15 H 0.2470 0.0272 0.2894 0.037 Uiso 1 1 calc R . .
C16 C 0.3476(3) -0.0168(8) 0.2604(3) 0.0325(15) Uani 1 1 d . . .
H16 H 0.3239 -0.0903 0.2290 0.039 Uiso 1 1 calc R . .
C17 C 0.3968(4) -0.1314(8) 0.2968(3) 0.0339(15) Uani 1 1 d . . .
H17A H 0.3701 -0.1939 0.3286 0.041 Uiso 1 1 calc R . .
H17B H 0.4154 -0.2169 0.2673 0.041 Uiso 1 1 calc R . .
C18 C 0.4567(3) -0.0464(7) 0.3298(3) 0.0269(14) Uani 1 1 d . . .
H18A H 0.4637 0.0671 0.3108 0.032 Uiso 1 1 calc R . .
H18B H 0.4982 -0.1144 0.3212 0.032 Uiso 1 1 calc R . .
O1 O 0.5194(2) -0.0051(5) 0.42534(18) 0.0335(11) Uani 1 1 d . . .
O2 O 0.4665(2) 0.2486(5) 0.44525(18) 0.0315(10) Uani 1 1 d . . .
O3 O 0.2909(2) 0.2472(5) 0.26278(19) 0.0332(10) Uani 1 1 d . . .
O4 O 0.3857(2) 0.1106(5) 0.22565(17) 0.0325(11) Uani 1 1 d . . .
Fe1 Fe 0.63157(5) 0.42479(10) 0.40583(4) 0.0275(2) Uani 1 1 d . . .
B1 B 0.5271(4) 0.1592(9) 0.4453(3) 0.0286(17) Uani 1 1 d . . .
B2 B 0.3486(4) 0.2561(9) 0.2260(3) 0.0301(16) Uani 1 1 d . . .

loop_
_atom_site_aniso_label
_atom_site_aniso_U_11
_atom_site_aniso_U_22
_atom_site_aniso_U_33
_atom_site_aniso_U_23
_atom_site_aniso_U_13
_atom_site_aniso_U_12
C1 0.041(4) 0.028(3) 0.023(3) 0.009(3) -0.001(3) 0.002(3)
C2 0.046(4) 0.024(3) 0.024(3) 0.004(3) 0.000(3) 0.012(3)
C3 0.037(4) 0.036(4) 0.043(4) 0.008(3) -0.004(3) 0.002(3)
C4 0.049(4) 0.031(4) 0.023(3) 0.002(3) -0.009(3) -0.002(3)
C5 0.047(4) 0.031(4) 0.018(3) 0.001(3) -0.004(3) 0.002(3)
C6 0.046(4) 0.027(3) 0.017(2) 0.002(2) 0.001(3) 0.001(3)
C7 0.049(4) 0.031(3) 0.021(3) 0.006(3) 0.001(3) -0.007(3)
C8 0.067(5) 0.020(3) 0.023(3) 0.003(2) 0.001(3) -0.003(3)
C9 0.054(5) 0.031(4) 0.029(3) 0.010(3) 0.009(3) 0.015(4)
C10 0.037(4) 0.040(4) 0.020(3) 0.005(3) -0.006(3) 0.000(3)
C11 0.038(4) 0.024(3) 0.027(3) 0.007(3) 0.002(3) -0.005(3)
C12 0.042(4) 0.026(3) 0.022(3) 0.005(2) 0.007(3) 0.002(3)
C13 0.041(4) 0.028(3) 0.027(3) 0.000(3) 0.010(3) 0.002(3)
C14 0.037(4) 0.032(4) 0.030(3) 0.002(3) 0.006(3) -0.005(3)
C15 0.038(4) 0.023(3) 0.032(3) 0.003(3) -0.002(3) -0.004(3)
C16 0.043(4) 0.025(3) 0.029(3) -0.002(3) -0.004(3) -0.005(3)
C17 0.047(4) 0.030(3) 0.025(3) -0.001(3) 0.001(3) -0.004(3)
C18 0.037(4) 0.021(3) 0.023(3) -0.001(2) 0.007(3) 0.009(3)
O1 0.047(3) 0.026(2) 0.027(2) -0.0015(18) -0.003(2) 0.007(2)
O2 0.037(3) 0.029(2) 0.029(2) -0.0049(19) 0.0005(19) -0.001(2)
O3 0.038(3) 0.032(2) 0.030(2) 0.0003(19) 0.001(2) 0.002(2)
O4 0.045(3) 0.030(2) 0.022(2) 0.0005(17) 0.0049(19) 0.002(2)
Fe1 0.0417(5) 0.0229(4) 0.0178(4) 0.0010(4) 0.0021(4) 0.0044(4)
B1 0.041(5) 0.031(4) 0.014(3) 0.005(3) 0.001(3) 0.003(4)
B2 0.034(4) 0.031(4) 0.024(3) -0.008(3) -0.001(3) 0.000(3)

loop_
_atom_type_symbol
_atom_type_description
_atom_type_scat_dispersion_real
_atom_type_scat_dispersion_imag
_atom_type_scat_source
C C 0.0033 0.0016 'International Tables Vol C Tables 4.2.6.8 and 6.1.1.4'
H H 0.0000 0.0000 'International Tables Vol C Tables 4.2.6.8 and 6.1.1.4'
O O 0.0106 0.0060 'International Tables Vol C Tables 4.2.6.8 and 6.1.1.4'
Fe Fe 0.3463 0.8444 'International Tables Vol C Tables 4.2.6.8 and 6.1.1.4'
B B 0.0013 0.0007 'International Tables Vol C Tables 4.2.6.8 and 6.1.1.4'

loop_
_geom_angle_atom_site_label_1
_geom_angle_atom_site_label_2
_geom_angle_atom_site_label_3
_geom_angle
_geom_angle_site_symmetry_1
_geom_angle_site_symmetry_3
_geom_angle_publ_flag
C5 C1 C2 106.1(6) . . ?
C5 C1 B1 127.3(6) . . ?
C2 C1 B1 125.6(6) . . ?
C5 C1 Fe1 69.1(3) . . ?
C2 C1 Fe1 69.8(3) . . ?
B1 C1 Fe1 116.7(4) . . ?
C3 C2 C1 109.3(6) . . ?
C3 C2 Fe1 70.7(4) . . ?
C1 C2 Fe1 68.8(3) . . ?
C3 C2 H2 125.3 . . ?
C1 C2 H2 125.3 . . ?
Fe1 C2 H2 126.8 . . ?
C2 C3 C4 107.5(6) . . ?
C2 C3 Fe1 69.2(4) . . ?
C4 C3 Fe1 69.7(4) . . ?
C2 C3 H3 126.3 . . ?
C4 C3 H3 126.3 . . ?
Fe1 C3 H3 126.4 . . ?
C3 C4 C5 108.5(6) . . ?
C3 C4 Fe1 70.2(4) . . ?
C5 C4 Fe1 68.4(3) . . ?
C3 C4 H4 125.7 . . ?
C5 C4 H4 125.7 . . ?
Fe1 C4 H4 127.3 . . ?
C4 C5 C1 108.5(6) . . ?
C4 C5 Fe1 70.9(4) . . ?
C1 C5 Fe1 69.7(3) . . ?
C4 C5 H5 125.7 . . ?
C1 C5 H5 125.7 . . ?
Fe1 C5 H5 125.3 . . ?
C10 C6 C7 106.1(5) . . ?
C10 C6 B2 123.6(6) . 4_655 ?
C7 C6 B2 129.9(6) . 4_655 ?
C10 C6 Fe1 69.3(3) . . ?
C7 C6 Fe1 69.1(3) . . ?
B2 C6 Fe1 121.0(4) 4_655 . ?
C8 C7 C6 107.3(6) . . ?
C8 C7 Fe1 69.6(3) . . ?
C6 C7 Fe1 69.7(3) . . ?
C8 C7 H7 126.3 . . ?
C6 C7 H7 126.3 . . ?
Fe1 C7 H7 126.0 . . ?
C9 C8 C7 109.2(6) . . ?
C9 C8 Fe1 70.4(4) . . ?
C7 C8 Fe1 69.5(3) . . ?
C9 C8 H8 125.4 . . ?
C7 C8 H8 125.4 . . ?
Fe1 C8 H8 126.3 . . ?
C8 C9 C10 108.1(6) . . ?
C8 C9 Fe1 69.8(4) . . ?
C10 C9 Fe1 69.7(4) . . ?
C8 C9 H9 126.0 . . ?
C10 C9 H9 126.0 . . ?
Fe1 C9 H9 126.1 . . ?
C9 C10 C6 109.2(6) . . ?
C9 C10 Fe1 70.2(4) . . ?
C6 C10 Fe1 69.7(3) . . ?
C9 C10 H10 125.4 . . ?
C6 C10 H10 125.4 . . ?
Fe1 C10 H10 126.3 . . ?
O1 C11 C18 107.0(5) . . ?
O1 C11 C12 104.1(5) . . ?
C18 C11 C12 118.7(5) . . ?
O1 C11 H11 108.9 . . ?
C18 C11 H11 108.9 . . ?
C12 C11 H11 108.9 . . ?
O2 C12 C13 109.6(5) . . ?
O2 C12 C11 103.8(5) . . ?
C13 C12 C11 116.2(5) . . ?
O2 C12 H12 109.0 . . ?
C13 C12 H12 109.0 . . ?
C11 C12 H12 109.0 . . ?
C12 C13 C14 112.5(5) . . ?
C12 C13 H13A 109.1 . . ?
C14 C13 H13A 109.1 . . ?
C12 C13 H13B 109.1 . . ?
C14 C13 H13B 109.1 . . ?
H13A C13 H13B 107.8 . . ?
C15 C14 C13 114.9(5) . . ?
C15 C14 H14A 108.5 . . ?
C13 C14 H14A 108.5 . . ?
C15 C14 H14B 108.5 . . ?
C13 C14 H14B 108.5 . . ?
H14A C14 H14B 107.5 . . ?
O3 C15 C14 109.0(5) . . ?
O3 C15 C16 103.1(4) . . ?
C14 C15 C16 117.7(5) . . ?
O3 C15 H15 108.9 . . ?
C14 C15 H15 108.9 . . ?
C16 C15 H15 108.9 . . ?
O4 C16 C17 109.9(5) . . ?
O4 C16 C15 104.8(4) . . ?
C17 C16 C15 120.1(5) . . ?
O4 C16 H16 107.1 . . ?
C17 C16 H16 107.1 . . ?
C15 C16 H16 107.1 . . ?
C18 C17 C16 117.6(5) . . ?
C18 C17 H17A 107.9 . . ?
C16 C17 H17A 107.9 . . ?
C18 C17 H17B 107.9 . . ?
C16 C17 H17B 107.9 . . ?
H17A C17 H17B 107.2 . . ?
C17 C18 C11 116.6(5) . . ?
C17 C18 H18A 108.1 . . ?
C11 C18 H18A 108.1 . . ?
C17 C18 H18B 108.1 . . ?
C11 C18 H18B 108.1 . . ?
H18A C18 H18B 107.3 . . ?
B1 O1 C11 108.0(5) . . ?
B1 O2 C12 108.6(5) . . ?
B2 O3 C15 108.0(5) . . ?
B2 O4 C16 107.6(5) . . ?
C5 Fe1 C1 41.1(2) . . ?
C5 Fe1 C7 153.6(2) . . ?
C1 Fe1 C7 165.1(2) . . ?
C5 Fe1 C8 117.6(2) . . ?
C1 Fe1 C8 150.7(3) . . ?
C7 Fe1 C8 40.9(2) . . ?
C5 Fe1 C10 123.5(3) . . ?
C1 Fe1 C10 105.3(3) . . ?
C7 Fe1 C10 68.4(3) . . ?
C8 Fe1 C10 67.2(3) . . ?
C5 Fe1 C2 68.4(2) . . ?
C1 Fe1 C2 41.3(2) . . ?
C7 Fe1 C2 129.1(3) . . ?
C8 Fe1 C2 166.8(3) . . ?
C10 Fe1 C2 120.5(3) . . ?
C5 Fe1 C6 162.1(3) . . ?
C1 Fe1 C6 125.4(3) . . ?
C7 Fe1 C6 41.2(2) . . ?
C8 Fe1 C6 68.7(2) . . ?
C10 Fe1 C6 41.0(2) . . ?
C2 Fe1 C6 109.4(2) . . ?
C5 Fe1 C9 104.7(3) . . ?
C1 Fe1 C9 116.2(3) . . ?
C7 Fe1 C9 68.3(3) . . ?
C8 Fe1 C9 39.7(3) . . ?
C10 Fe1 C9 40.1(3) . . ?
C2 Fe1 C9 152.9(3) . . ?
C6 Fe1 C9 68.8(3) . . ?
C5 Fe1 C4 40.8(2) . . ?
C1 Fe1 C4 68.8(3) . . ?
C7 Fe1 C4 121.4(3) . . ?
C8 Fe1 C4 108.8(3) . . ?
C10 Fe1 C4 161.5(3) . . ?
C2 Fe1 C4 67.4(2) . . ?
C6 Fe1 C4 156.3(3) . . ?
C9 Fe1 C4 125.3(3) . . ?
C5 Fe1 C3 68.5(3) . . ?
C1 Fe1 C3 69.1(3) . . ?
C7 Fe1 C3 110.8(3) . . ?
C8 Fe1 C3 129.0(3) . . ?
C10 Fe1 C3 155.9(3) . . ?
C2 Fe1 C3 40.1(3) . . ?
C6 Fe1 C3 122.1(3) . . ?
C9 Fe1 C3 163.7(3) . . ?
C4 Fe1 C3 40.1(3) . . ?
O1 B1 O2 112.6(6) . . ?
O1 B1 C1 124.7(6) . . ?
O2 B1 C1 122.7(6) . . ?
O4 B2 O3 113.6(6) . . ?
O4 B2 C6 122.5(6) . 4_655 ?
O3 B2 C6 123.9(6) . 4_655 ?

loop_
_geom_bond_atom_site_label_1
_geom_bond_atom_site_label_2
_geom_bond_distance
_geom_bond_site_symmetry_2
_geom_bond_publ_flag
C1 C5 1.424(8) . ?
C1 C2 1.439(9) . ?
C1 B1 1.533(10) . ?
C1 Fe1 2.031(6) . ?
C2 C3 1.408(9) . ?
C2 Fe1 2.044(6) . ?
C2 H2 0.9500 . ?
C3 C4 1.412(9) . ?
C3 Fe1 2.063(7) . ?
C3 H3 0.9500 . ?
C4 C5 1.421(9) . ?
C4 Fe1 2.056(6) . ?
C4 H4 0.9500 . ?
C5 Fe1 2.023(6) . ?
C5 H5 0.9500 . ?
C6 C10 1.434(9) . ?
C6 C7 1.438(9) . ?
C6 B2 1.547(9) 4_655 ?
C6 Fe1 2.049(5) . ?
C7 C8 1.427(9) . ?
C7 Fe1 2.042(6) . ?
C7 H7 0.9500 . ?
C8 C9 1.391(9) . ?
C8 Fe1 2.043(6) . ?
C8 H8 0.9500 . ?
C9 C10 1.404(9) . ?
C9 Fe1 2.050(7) . ?
C9 H9 0.9500 . ?
C10 Fe1 2.043(6) . ?
C10 H10 0.9500 . ?
C11 O1 1.457(7) . ?
C11 C18 1.538(7) . ?
C11 C12 1.551(8) . ?
C11 H11 1.0000 . ?
C12 O2 1.450(7) . ?
C12 C13 1.498(8) . ?
C12 H12 1.0000 . ?
C13 C14 1.539(9) . ?
C13 H13A 0.9900 . ?
C13 H13B 0.9900 . ?
C14 C15 1.525(8) . ?
C14 H14A 0.9900 . ?
C14 H14B 0.9900 . ?
C15 O3 1.455(7) . ?
C15 C16 1.550(8) . ?
C15 H15 1.0000 . ?
C16 O4 1.454(7) . ?
C16 C17 1.532(9) . ?
C16 H16 1.0000 . ?
C17 C18 1.526(8) . ?
C17 H17A 0.9900 . ?
C17 H17B 0.9900 . ?
C18 H18A 0.9900 . ?
C18 H18B 0.9900 . ?
O1 B1 1.369(8) . ?
O2 B1 1.382(9) . ?
O3 B2 1.380(8) . ?
O4 B2 1.356(8) . ?
B2 C6 1.547(9) 4_655 ?
